data_4319405
loop_
_publ_author_name
'Rodolphe Cl\'erac'
'F. Albert Cotton'
'Lee M. Daniels'
'Kim R. Dunbar'
'Carlos A. Murillo'
'Xiaoping Wang'

_publ_section_title
;
 Tuning the Metal-Metal Bonds in the Linear Tricobalt Compound
 Co3(dpa)4Cl2: Bond-Stretch and Spin-State Isomers
;
_journal_name_full 'Inorganic Chemistry'
_journal_page_first 1256
_journal_page_last 1264
_journal_paper_doi 10.1021/ic001068i
_journal_volume 40
_journal_year 2001
_chemical_compound_source synthesis
_chemical_formula_structural Co3(dpa)4Cl2.Benzene
_chemical_formula_sum 'C46 H38 Cl2 Co3 N12'
_chemical_formula_weight 1006.57
_chemical_name_systematic
; 
 ? 
;
_space_group_IT_number 29
_symmetry_cell_setting orthorhombic
_symmetry_space_group_name_Hall 'P 2c -2ac'
_symmetry_space_group_name_H-M 'P c a 21'
_atom_sites_solution_hydrogens geom
_atom_sites_solution_primary direct
_atom_sites_solution_secondary difmap
_audit_creation_method SHELXL
_cell_angle_alpha 90.00
_cell_angle_beta 90.00
_cell_angle_gamma 90.00
_cell_formula_units_Z 4
_cell_length_a 18.5460(7)
_cell_length_b 14.5527(8)
_cell_length_c 16.2431(6)
_cell_measurement_reflns_used 250
_cell_measurement_temperature 316(2)
_cell_measurement_theta_max 20.8
_cell_measurement_theta_min 9.05
_cell_volume 4383.9(3)
_computing_cell_refinement MADNES
_computing_data_collection MADNES
_computing_data_reduction PROCOR
_computing_structure_refinement 'SHELXL-93 (Sheldrick, 1993)'
_computing_structure_solution 'SHELXS-86 (Sheldrick, 1990)'
_diffrn_ambient_temperature 316(2)
_diffrn_measurement_device 'Nonius FAST area detector'
_diffrn_measurement_method 'Ellipsoid-mask fitting'
_diffrn_radiation_monochromator graphite
_diffrn_radiation_source 'fine-focus sealed tube'
_diffrn_radiation_type MoK\a
_diffrn_radiation_wavelength 0.71073
_diffrn_reflns_av_R_equivalents 0.0694
_diffrn_reflns_av_sigmaI/netI 0.0458
_diffrn_reflns_limit_h_max 22
_diffrn_reflns_limit_h_min -19
_diffrn_reflns_limit_k_max 17
_diffrn_reflns_limit_k_min -17
_diffrn_reflns_limit_l_max 19
_diffrn_reflns_limit_l_min -19
_diffrn_reflns_number 25935
_diffrn_reflns_theta_max 25.40
_diffrn_reflns_theta_min 2.60
_diffrn_standards_number 'None (area detector data)'
_exptl_absorpt_coefficient_mu 1.293
_exptl_absorpt_correction_type none
_exptl_crystal_colour brown
_exptl_crystal_density_diffrn 1.525
_exptl_crystal_density_meas ?
_exptl_crystal_description block
_exptl_crystal_F_000 2052
_exptl_crystal_size_max 0.36
_exptl_crystal_size_mid 0.32
_exptl_crystal_size_min 0.24
_refine_diff_density_max 0.360
_refine_diff_density_min -0.405
_refine_diff_density_rms 0.064
_refine_ls_abs_structure_details 'Flack H D (1983), Acta Cryst. A39, 876-881'
_refine_ls_abs_structure_Flack -0.01(2)
_refine_ls_extinction_method none
_refine_ls_goodness_of_fit_all 1.039
_refine_ls_goodness_of_fit_obs 1.030
_refine_ls_hydrogen_treatment noref
_refine_ls_matrix_type full
_refine_ls_number_parameters 558
_refine_ls_number_reflns 7839
_refine_ls_number_restraints 1
_refine_ls_restrained_S_all 1.046
_refine_ls_restrained_S_obs 1.030
_refine_ls_R_factor_all 0.0527
_refine_ls_R_factor_obs 0.0448
_refine_ls_shift/esd_max 0.001
_refine_ls_shift/esd_mean 0.000
_refine_ls_structure_factor_coef Fsqd
_refine_ls_weighting_details 'w=1/[\s^2^(Fo^2^)+(0.0404P)^2^+6.1539P] where P=(Fo^2^+2Fc^2^)/3'
_refine_ls_weighting_scheme calc
_refine_ls_wR_factor_all 0.1120
_refine_ls_wR_factor_obs 0.1041
_reflns_number_observed 7029
_reflns_number_total 7841
_reflns_observed_criterion >2sigma(I)
_cod_data_source_file ic001068i_08.cif
_cod_data_source_block 1.C6H6at316K
_cod_depositor_comments
;
The following automatic conversions were performed:

'_exptl_crystal_density_meas' value 'not measured' was changed to '?'
- the value is perceived as not measured.

Automatic conversion script
Id: cif_fix_values 3008 2015-01-20 13:52:24Z robertas 

The following automatic conversions were performed:

'_refine_ls_weighting_scheme' value 'calc
w=1/[\s^2^(Fo^2^)+(0.0404P)^2^+6.1539P] where P=(Fo^2^+2Fc^2^)/3' was
changed to 'calc'. New tag '_refine_ls_weighting_details' was
created. The value of the new tag was set to
'w=1/[\s^2^(Fo^2^)+(0.0404P)^2^+6.1539P] where P=(Fo^2^+2Fc^2^)/3'.

Automatic conversion script
Id: cif_fix_values 3143 2015-03-26 13:38:13Z robertas 
;
_cod_database_code 4319405

loop_
_symmetry_equiv_pos_as_xyz
'x, y, z'
'-x, -y, z+1/2'
'x+1/2, -y, z'
'-x+1/2, y, z+1/2'

loop_
_atom_site_aniso_label
_atom_site_aniso_U_11
_atom_site_aniso_U_22
_atom_site_aniso_U_33
_atom_site_aniso_U_23
_atom_site_aniso_U_13
_atom_site_aniso_U_12
Co1 0.0413(3) 0.0420(3) 0.0408(3) -0.0023(3) 0.0051(3) -0.0038(3)
Co2 0.0367(3) 0.0348(2) 0.0368(3) 0.0000(2) 0.0060(2) 0.0004(2)
Co3 0.0468(4) 0.0440(3) 0.0506(4) -0.0024(3) 0.0045(3) 0.0005(3)
Cl1 0.0564(8) 0.0469(6) 0.0578(8) 0.0030(6) -0.0086(6) -0.0007(5)
Cl2 0.0696(10) 0.0552(7) 0.0840(11) 0.0031(7) -0.0022(8) 0.0182(7)
N1 0.048(2) 0.037(2) 0.046(2) -0.002(2) 0.004(2) -0.004(2)
N2 0.035(2) 0.037(2) 0.042(2) 0.001(2) 0.007(2) -0.0027(15)
N3 0.058(3) 0.037(2) 0.041(2) 0.000(2) 0.000(2) -0.003(2)
N4 0.059(3) 0.046(2) 0.042(2) 0.002(2) 0.003(2) 0.003(2)
N5 0.050(2) 0.041(2) 0.042(2) -0.002(2) 0.005(2) 0.001(2)
N6 0.052(2) 0.042(2) 0.058(3) -0.001(2) 0.012(2) 0.004(2)
N7 0.042(2) 0.043(2) 0.043(2) 0.002(2) 0.002(2) 0.003(2)
N8 0.043(2) 0.045(2) 0.049(2) 0.005(2) 0.014(2) 0.001(2)
N9 0.043(2) 0.050(2) 0.063(3) -0.007(2) 0.012(2) 0.007(2)
N10 0.038(2) 0.034(2) 0.048(2) 0.003(2) 0.006(2) -0.001(2)
N11 0.043(2) 0.033(2) 0.040(2) -0.002(2) 0.003(2) 0.005(2)
N12 0.042(2) 0.050(2) 0.059(3) 0.003(2) -0.007(2) 0.006(2)
C1 0.060(3) 0.042(3) 0.069(4) -0.007(2) -0.019(3) 0.001(2)
C2 0.047(3) 0.054(3) 0.079(4) -0.008(3) -0.020(3) -0.001(2)
C3 0.044(3) 0.056(3) 0.075(4) -0.013(3) 0.001(3) -0.007(2)
C4 0.045(3) 0.044(2) 0.068(4) -0.007(2) 0.000(2) -0.007(2)
C5 0.039(2) 0.038(2) 0.044(2) -0.006(2) 0.008(2) 0.000(2)
C6 0.047(3) 0.039(2) 0.035(2) -0.005(2) 0.002(2) -0.004(2)
C7 0.054(3) 0.065(3) 0.045(3) -0.004(2) 0.014(2) -0.014(3)
C8 0.080(5) 0.084(4) 0.044(3) 0.001(3) 0.013(3) -0.020(3)
C9 0.109(6) 0.070(4) 0.039(3) 0.012(3) -0.002(3) -0.011(4)
C10 0.074(4) 0.054(3) 0.047(3) 0.001(2) -0.004(3) 0.001(3)
C11 0.086(5) 0.069(4) 0.050(3) 0.010(3) 0.003(3) 0.013(3)
C12 0.147(8) 0.100(5) 0.044(4) 0.020(3) 0.011(4) 0.025(5)
C13 0.120(6) 0.094(5) 0.042(3) -0.005(3) 0.017(4) 0.017(4)
C14 0.086(4) 0.067(4) 0.045(3) -0.006(3) 0.011(3) 0.009(3)
C15 0.046(3) 0.054(3) 0.041(3) -0.006(2) 0.009(2) -0.002(2)
C16 0.047(3) 0.046(3) 0.047(3) -0.009(2) 0.012(2) 0.001(2)
C17 0.072(4) 0.058(3) 0.060(4) -0.008(3) 0.006(3) -0.008(3)
C18 0.085(5) 0.055(3) 0.089(5) -0.025(3) 0.013(4) -0.013(3)
C19 0.093(5) 0.043(3) 0.101(6) -0.010(3) 0.017(4) -0.009(3)
C20 0.069(4) 0.043(3) 0.085(5) 0.006(3) 0.011(3) 0.002(3)
C21 0.058(3) 0.041(2) 0.067(3) 0.003(2) 0.001(3) -0.003(2)
C23 0.060(4) 0.061(3) 0.095(5) 0.006(3) 0.004(3) -0.019(3)
C24 0.045(3) 0.058(3) 0.081(4) 0.007(3) 0.008(3) -0.009(2)
C25 0.053(3) 0.052(3) 0.042(3) 0.005(2) 0.007(2) -0.004(2)
C26 0.042(3) 0.053(3) 0.059(3) -0.004(2) 0.012(2) -0.004(2)
C27 0.068(4) 0.082(4) 0.105(6) 0.001(4) 0.055(4) 0.002(3)
C29 0.074(5) 0.087(5) 0.150(8) -0.040(5) 0.051(5) 0.004(4)
C30 0.048(3) 0.059(3) 0.088(5) -0.021(3) 0.005(3) 0.006(2)
C31 0.045(3) 0.064(3) 0.064(3) 0.004(3) 0.013(3) 0.007(2)
C32 0.071(4) 0.063(3) 0.082(5) 0.001(3) 0.038(4) 0.020(3)
C33 0.089(5) 0.062(3) 0.058(4) -0.002(3) 0.031(3) 0.006(3)
C34 0.063(3) 0.060(3) 0.044(3) -0.005(2) 0.012(2) -0.004(3)
C35 0.047(3) 0.035(2) 0.040(3) -0.001(2) 0.002(2) -0.006(2)
C36 0.043(3) 0.039(2) 0.045(3) 0.001(2) 0.001(2) -0.001(2)
C37 0.055(3) 0.053(3) 0.067(4) -0.007(3) -0.010(3) -0.009(2)
C38 0.074(4) 0.073(4) 0.098(6) -0.005(4) -0.037(4) -0.012(3)
C39 0.071(5) 0.077(4) 0.151(8) 0.003(5) -0.061(5) 0.000(4)
C40 0.053(4) 0.071(4) 0.120(6) -0.002(4) -0.028(4) 0.009(3)
C41 0.142(11) 0.150(11) 0.170(13) 0.048(10) 0.015(9) 0.069(9)
C42 0.135(10) 0.178(12) 0.110(8) -0.005(8) -0.054(7) 0.022(9)
C43 0.102(7) 0.109(7) 0.107(7) -0.029(5) 0.013(6) -0.029(6)
C44 0.095(7) 0.095(6) 0.182(12) -0.003(7) 0.022(8) -0.011(5)
C45 0.074(6) 0.143(9) 0.172(11) -0.029(8) -0.028(6) -0.012(6)
C46 0.134(9) 0.072(5) 0.189(12) -0.029(7) 0.064(9) -0.014(6)

loop_
_atom_site_label
_atom_site_type_symbol
_atom_site_fract_x
_atom_site_fract_y
_atom_site_fract_z
_atom_site_U_iso_or_equiv
_atom_site_thermal_displace_type
_atom_site_occupancy
_atom_site_calc_flag
_atom_site_refinement_flags
_atom_site_disorder_group
Co1 Co 0.13198(3) 0.12905(4) 0.35155(4) 0.0414(2) Uani 1 d . .
Co2 Co 0.06185(3) 0.25012(4) 0.30050(5) 0.03609(13) Uani 1 d . .
Co3 Co -0.01185(4) 0.36974(4) 0.24895(4) 0.0471(2) Uani 1 d . .
Cl1 Cl 0.20681(7) 0.00176(9) 0.40299(9) 0.0537(3) Uani 1 d . .
Cl2 Cl -0.08692(9) 0.49362(10) 0.19341(11) 0.0696(4) Uani 1 d . .
N1 N 0.2123(2) 0.2214(2) 0.3453(3) 0.0436(9) Uani 1 d . .
N2 N 0.1450(2) 0.3056(2) 0.2542(3) 0.0379(8) Uani 1 d . .
N3 N 0.0690(2) 0.3841(2) 0.1664(2) 0.0456(9) Uani 1 d . .
N4 N 0.1058(2) 0.1799(3) 0.4620(3) 0.0491(10) Uani 1 d . .
N5 N 0.0761(2) 0.3174(3) 0.4005(3) 0.0446(9) Uani 1 d . .
N6 N 0.0411(2) 0.4482(3) 0.3320(3) 0.0504(10) Uani 1 d . .
N7 N 0.0399(2) 0.0563(2) 0.3489(3) 0.0426(8) Uani 1 d . .
N8 N -0.0216(2) 0.1933(3) 0.3454(3) 0.0454(9) Uani 1 d . .
N9 N -0.0797(2) 0.3324(3) 0.3386(3) 0.0521(10) Uani 1 d . .
N10 N 0.1491(2) 0.0991(2) 0.2328(2) 0.0399(8) Uani 1 d . .
N11 N 0.0476(2) 0.1823(2) 0.2008(2) 0.0388(8) Uani 1 d . .
N12 N -0.0530(2) 0.2702(3) 0.1762(3) 0.0504(10) Uani 1 d . .
C1 C 0.2724(3) 0.2100(3) 0.3922(4) 0.0568(14) Uani 1 d . .
H1A H 0.2728(3) 0.1630(3) 0.4309(4) 0.068 Uiso 1 calc R .
C2 C 0.3319(3) 0.2640(4) 0.3852(4) 0.0601(14) Uani 1 d . .
H2A H 0.3726(3) 0.2526(4) 0.4170(4) 0.072 Uiso 1 calc R .
C3 C 0.3307(3) 0.3365(4) 0.3299(4) 0.0582(14) Uani 1 d . .
H3A H 0.3711(3) 0.3738(4) 0.3236(4) 0.070 Uiso 1 calc R .
C4 C 0.2702(3) 0.3526(3) 0.2850(4) 0.0524(13) Uani 1 d . .
H4A H 0.2685(3) 0.4027(3) 0.2495(4) 0.063 Uiso 1 calc R .
C5 C 0.2102(2) 0.2940(3) 0.2918(3) 0.0402(10) Uani 1 d . .
C6 C 0.1370(3) 0.3518(3) 0.1814(3) 0.0404(10) Uani 1 d . .
C7 C 0.1904(3) 0.3599(4) 0.1200(3) 0.0548(13) Uani 1 d . .
H7A H 0.2366(3) 0.3375(4) 0.1298(3) 0.066 Uiso 1 calc R .
C8 C 0.1747(4) 0.4004(5) 0.0466(4) 0.069(2) Uani 1 d . .
H8A H 0.2105(4) 0.4077(5) 0.0069(4) 0.083 Uiso 1 calc R .
C9 C 0.1056(4) 0.4304(4) 0.0314(4) 0.073(2) Uani 1 d . .
H9A H 0.0936(4) 0.4565(4) -0.0190(4) 0.087 Uiso 1 calc R .
C10 C 0.0551(3) 0.4210(4) 0.0919(3) 0.0582(13) Uani 1 d . .
H10A H 0.0085(3) 0.4411(4) 0.0811(3) 0.070 Uiso 1 calc R .
C11 C 0.1100(4) 0.1250(4) 0.5297(4) 0.068(2) Uani 1 d . .
H11A H 0.1220(4) 0.0635(4) 0.5228(4) 0.082 Uiso 1 calc R .
C12 C 0.0972(5) 0.1574(6) 0.6079(4) 0.097(3) Uani 1 d . .
H12A H 0.1020(5) 0.1185(6) 0.6530(4) 0.116 Uiso 1 calc R .
C13 C 0.0774(5) 0.2468(5) 0.6188(4) 0.086(2) Uani 1 d . .
H13A H 0.0683(5) 0.2694(5) 0.6713(4) 0.103 Uiso 1 calc R .
C14 C 0.0711(4) 0.3030(4) 0.5512(4) 0.066(2) Uani 1 d . .
H14A H 0.0575(4) 0.3641(4) 0.5578(4) 0.079 Uiso 1 calc R .
C15 C 0.0851(3) 0.2680(3) 0.4721(3) 0.0470(11) Uani 1 d . .
C16 C 0.0773(3) 0.4115(3) 0.3978(3) 0.0468(11) Uani 1 d . .
C17 C 0.1139(3) 0.4681(4) 0.4526(4) 0.0631(15) Uani 1 d . .
H17A H 0.1399(3) 0.4425(4) 0.4958(4) 0.076 Uiso 1 calc R .
C18 C 0.1115(4) 0.5611(4) 0.4430(5) 0.077(2) Uani 1 d . .
H18A H 0.1340(4) 0.5990(4) 0.4812(5) 0.092 Uiso 1 calc R .
C19 C 0.0759(4) 0.5989(4) 0.3768(5) 0.079(2) Uani 1 d . .
H19A H 0.0744(4) 0.6622(4) 0.3692(5) 0.095 Uiso 1 calc R .
C20 C 0.0429(3) 0.5409(4) 0.3228(4) 0.066(2) Uani 1 d . .
H20A H 0.0203(3) 0.5663(4) 0.2770(4) 0.079 Uiso 1 calc R .
C21 C 0.0410(3) -0.0369(3) 0.3437(4) 0.0556(12) Uani 1 d . .
H21A H 0.0854(3) -0.0666(3) 0.3447(4) 0.067 Uiso 1 calc R .
C22 C -0.0204(4) -0.0893(4) 0.3370(4) 0.069(2) Uiso 1 d . .
H22A H -0.0175(4) -0.1530(4) 0.3338(4) 0.083 Uiso 1 calc R .
C23 C -0.0863(3) -0.0455(4) 0.3350(5) 0.072(2) Uani 1 d . .
H23A H -0.1286(3) -0.0793(4) 0.3309(5) 0.086 Uiso 1 calc R .
C24 C -0.0886(3) 0.0477(4) 0.3390(4) 0.0611(14) Uani 1 d . .
H24A H -0.1328(3) 0.0777(4) 0.3361(4) 0.073 Uiso 1 calc R .
C25 C -0.0246(3) 0.0995(3) 0.3475(3) 0.0490(11) Uani 1 d . .
C26 C -0.0765(3) 0.2475(3) 0.3729(3) 0.0513(13) Uani 1 d . .
C27 C -0.1245(4) 0.2217(5) 0.4367(5) 0.085(2) Uani 1 d . .
H27A H -0.1219(4) 0.1634(5) 0.4598(5) 0.102 Uiso 1 calc R .
C28 C -0.1744(5) 0.2830(6) 0.4639(6) 0.102(2) Uiso 1 d . .
H28A H -0.2056(5) 0.2676(6) 0.5065(6) 0.122 Uiso 1 calc R .
C29 C -0.1782(4) 0.3694(5) 0.4268(6) 0.104(3) Uani 1 d . .
H29A H -0.2135(4) 0.4111(5) 0.4428(6) 0.124 Uiso 1 calc R .
C30 C -0.1301(3) 0.3921(4) 0.3673(4) 0.065(2) Uani 1 d . .
H30A H -0.1317(3) 0.4510(4) 0.3452(4) 0.078 Uiso 1 calc R .
C31 C 0.2076(3) 0.0509(4) 0.2091(4) 0.0576(13) Uani 1 d . .
H31A H 0.2410(3) 0.0342(4) 0.2491(4) 0.069 Uiso 1 calc R .
C32 C 0.2205(4) 0.0250(4) 0.1294(4) 0.072(2) Uani 1 d . .
H32A H 0.2608(4) -0.0099(4) 0.1161(4) 0.087 Uiso 1 calc R .
C33 C 0.1727(4) 0.0517(4) 0.0696(4) 0.070(2) Uani 1 d . .
H33A H 0.1801(4) 0.0344(4) 0.0152(4) 0.084 Uiso 1 calc R .
C34 C 0.1139(3) 0.1038(4) 0.0905(3) 0.0554(13) Uani 1 d . .
H34A H 0.0820(3) 0.1238(4) 0.0501(3) 0.066 Uiso 1 calc R .
C35 C 0.1022(3) 0.1271(3) 0.1742(3) 0.0405(10) Uani 1 d . .
C36 C -0.0168(3) 0.1915(3) 0.1594(3) 0.0426(10) Uani 1 d . .
C37 C -0.0470(3) 0.1237(4) 0.1085(4) 0.0585(14) Uani 1 d . .
H37A H -0.0224(3) 0.0691(4) 0.0986(4) 0.070 Uiso 1 calc R .
C38 C -0.1131(4) 0.1391(5) 0.0737(5) 0.082(2) Uani 1 d . .
H38A H -0.1336(4) 0.0956(5) 0.0388(5) 0.098 Uiso 1 calc R .
C39 C -0.1491(4) 0.2197(5) 0.0908(6) 0.100(3) Uani 1 d . .
H39A H -0.1936(4) 0.2317(5) 0.0667(6) 0.120 Uiso 1 calc R .
C40 C -0.1191(3) 0.2815(5) 0.1431(5) 0.081(2) Uani 1 d . .
H40A H -0.1453(3) 0.3339(5) 0.1567(5) 0.097 Uiso 1 calc R .
C41 C 0.1174(8) 0.7758(11) 0.1839(10) 0.154(5) Uani 1 d . .
H41A H 0.0840(8) 0.8196(11) 0.1671(10) 0.185 Uiso 1 calc R .
C42 C 0.1142(7) 0.6874(11) 0.1564(7) 0.141(4) Uani 1 d . .
H42A H 0.0772(7) 0.6699(11) 0.1211(7) 0.169 Uiso 1 calc R .
C43 C 0.1622(6) 0.6267(7) 0.1790(6) 0.106(3) Uani 1 d . .
H43A H 0.1585(6) 0.5666(7) 0.1599(6) 0.127 Uiso 1 calc R .
C44 C 0.2133(6) 0.6482(7) 0.2260(8) 0.124(4) Uani 1 d . .
H44A H 0.2481(6) 0.6043(7) 0.2385(8) 0.149 Uiso 1 calc R .
C45 C 0.2193(5) 0.7315(8) 0.2586(8) 0.130(4) Uani 1 d . .
H45A H 0.2561(5) 0.7438(8) 0.2958(8) 0.156 Uiso 1 calc R .
C46 C 0.1729(7) 0.7976(6) 0.2383(9) 0.132(4) Uani 1 d . .
H46A H 0.1774(7) 0.8566(6) 0.2598(9) 0.158 Uiso 1 calc R .

loop_
_atom_type_symbol
_atom_type_description
_atom_type_scat_dispersion_real
_atom_type_scat_dispersion_imag
_atom_type_scat_source
C C 0.0033 0.0016 'International Tables Vol C Tables 4.2.6.8 and 6.1.1.4'
H H 0.0000 0.0000 'International Tables Vol C Tables 4.2.6.8 and 6.1.1.4'
N N 0.0061 0.0033 'International Tables Vol C Tables 4.2.6.8 and 6.1.1.4'
Cl Cl 0.1484 0.1585 'International Tables Vol C Tables 4.2.6.8 and 6.1.1.4'
Co Co 0.3494 0.9721 'International Tables Vol C Tables 4.2.6.8 and 6.1.1.4'

loop_
_geom_angle_atom_site_label_1
_geom_angle_atom_site_label_2
_geom_angle_atom_site_label_3
_geom_angle
_geom_angle_site_symmetry_1
_geom_angle_site_symmetry_3
_geom_angle_publ_flag
Co1 Co2 Co3 178.41(4) . . y
Co2 Co1 Cl1 179.03(5) . . y
Co2 Co3 Cl2 179.02(5) . . y
N1 Co1 N4 88.7(2) . . y
N1 Co1 N7 168.9(2) . . y
N1 Co1 N10 88.8(2) . . y
N4 Co1 N7 90.5(2) . . y
N4 Co1 N10 169.3(2) . . y
N7 Co1 N10 90.0(2) . . y
N2 Co2 N5 90.4(2) . . y
N2 Co2 N8 179.1(2) . . y
N2 Co2 N11 89.8(2) . . y
N5 Co2 N8 90.5(2) . . y
N5 Co2 N11 179.7(2) . . y
N8 Co2 N11 89.3(2) . . y
N3 Co3 N6 91.4(2) . . y
N3 Co3 N9 167.8(2) . . y
N3 Co3 N12 88.1(2) . . y
N6 Co3 N9 88.5(2) . . y
N6 Co3 N12 168.3(2) . . y
N9 Co3 N12 89.6(2) . . y
N1 Co1 Cl1 95.87(12) . . y
N4 Co1 Cl1 96.37(12) . . y
N7 Co1 Cl1 95.17(11) . . y
N10 Co1 Cl1 94.24(11) . . y
N4 Co1 Co2 84.52(12) . . ?
N10 Co1 Co2 84.87(11) . . ?
N1 Co1 Co2 83.73(11) . . ?
N7 Co1 Co2 85.22(11) . . ?
N2 Co2 Co1 90.53(12) . . ?
N8 Co2 Co1 89.39(12) . . ?
N5 Co2 Co1 90.44(13) . . ?
N11 Co2 Co1 89.35(11) . . ?
N2 Co2 Co3 90.92(12) . . ?
N8 Co2 Co3 89.15(12) . . ?
N5 Co2 Co3 90.21(13) . . ?
N11 Co2 Co3 90.00(11) . . ?
N9 Co3 Co2 84.63(12) . . ?
N12 Co3 Co2 84.11(12) . . ?
N6 Co3 Co2 84.21(12) . . ?
N3 Co3 Co2 83.24(12) . . ?
N9 Co3 Cl2 96.32(13) . . ?
N12 Co3 Cl2 95.61(12) . . ?
N6 Co3 Cl2 96.07(12) . . ?
N3 Co3 Cl2 95.81(12) . . ?
C1 N1 C5 118.2(4) . . ?
C1 N1 Co1 119.9(3) . . ?
C5 N1 Co1 121.9(3) . . ?
C5 N2 C6 122.9(4) . . ?
C5 N2 Co2 119.4(3) . . ?
C6 N2 Co2 117.6(3) . . ?
C10 N3 C6 118.3(5) . . ?
C10 N3 Co3 119.6(4) . . ?
C6 N3 Co3 122.0(3) . . ?
C15 N4 C11 118.4(5) . . ?
C15 N4 Co1 122.1(3) . . ?
C11 N4 Co1 119.5(4) . . ?
C16 N5 C15 123.1(4) . . ?
C16 N5 Co2 119.1(3) . . ?
C15 N5 Co2 117.8(3) . . ?
C20 N6 C16 117.5(5) . . ?
C20 N6 Co3 120.0(4) . . ?
C16 N6 Co3 122.5(3) . . ?
C25 N7 C21 118.5(4) . . ?
C25 N7 Co1 120.5(3) . . ?
C21 N7 Co1 120.9(3) . . ?
C26 N8 C25 122.6(4) . . ?
C26 N8 Co2 118.8(3) . . ?
C25 N8 Co2 118.5(3) . . ?
C26 N9 C30 118.2(5) . . ?
C26 N9 Co3 121.2(3) . . ?
C30 N9 Co3 120.6(4) . . ?
C31 N10 C35 118.3(4) . . ?
C31 N10 Co1 121.0(4) . . ?
C35 N10 Co1 120.7(3) . . ?
C35 N11 C36 123.2(4) . . ?
C35 N11 Co2 118.0(3) . . ?
C36 N11 Co2 118.8(3) . . ?
C40 N12 C36 118.2(5) . . ?
C40 N12 Co3 119.3(4) . . ?
C36 N12 Co3 122.5(3) . . ?
C2 C1 N1 123.2(5) . . ?
C1 C2 C3 118.8(5) . . ?
C4 C3 C2 119.5(5) . . ?
C3 C4 C5 120.4(5) . . ?
N2 C5 N1 113.8(4) . . ?
N2 C5 C4 126.2(4) . . ?
N1 C5 C4 119.7(5) . . ?
N3 C6 N2 115.1(4) . . ?
N3 C6 C7 119.5(4) . . ?
N2 C6 C7 125.1(5) . . ?
C8 C7 C6 120.3(6) . . ?
C7 C8 C9 119.5(6) . . ?
C10 C9 C8 118.6(6) . . ?
N3 C10 C9 123.7(6) . . ?
N4 C11 C12 122.4(6) . . ?
C13 C12 C11 119.5(6) . . ?
C12 C13 C14 119.2(6) . . ?
C13 C14 C15 119.9(5) . . ?
N4 C15 N5 115.2(4) . . ?
N4 C15 C14 120.6(5) . . ?
N5 C15 C14 124.1(5) . . ?
N5 C16 N6 114.0(4) . . ?
N5 C16 C17 125.5(5) . . ?
N6 C16 C17 120.5(5) . . ?
C18 C17 C16 120.0(6) . . ?
C17 C18 C19 120.1(6) . . ?
C20 C19 C18 118.1(6) . . ?
N6 C20 C19 123.7(6) . . ?
N7 C21 C22 123.1(5) . . ?
C21 C22 C23 118.7(6) . . ?
C24 C23 C22 119.2(6) . . ?
C23 C24 C25 120.8(5) . . ?
N7 C25 N8 115.4(4) . . ?
N7 C25 C24 119.8(5) . . ?
N8 C25 C24 124.4(5) . . ?
N9 C26 N8 115.2(4) . . ?
N9 C26 C27 120.8(5) . . ?
N8 C26 C27 123.8(5) . . ?
C28 C27 C26 119.5(7) . . ?
C27 C28 C29 119.0(9) . . ?
C30 C29 C28 119.6(7) . . ?
C29 C30 N9 122.8(6) . . ?
N10 C31 C32 123.6(6) . . ?
C31 C32 C33 118.6(5) . . ?
C32 C33 C34 119.7(6) . . ?
C33 C34 C35 119.4(6) . . ?
N10 C35 N11 115.7(4) . . ?
N10 C35 C34 120.3(5) . . ?
N11 C35 C34 124.0(5) . . ?
N12 C36 N11 114.4(4) . . ?
N12 C36 C37 121.0(5) . . ?
N11 C36 C37 124.4(4) . . ?
C38 C37 C36 119.0(6) . . ?
C37 C38 C39 119.3(6) . . ?
C40 C39 C38 119.6(6) . . ?
N12 C40 C39 122.8(6) . . ?
C42 C41 C46 117.1(10) . . ?
C43 C42 C41 121.1(11) . . ?
C44 C43 C42 121.1(10) . . ?
C43 C44 C45 122.1(11) . . ?
C44 C45 C46 120.5(11) . . ?
C45 C46 C41 118.0(10) . . ?

loop_
_geom_bond_atom_site_label_1
_geom_bond_atom_site_label_2
_geom_bond_distance
_geom_bond_site_symmetry_2
_geom_bond_publ_flag
Co1 Co2 2.3417(9) . y
Co2 Co3 2.3665(9) . y
Co1 Cl1 2.4608(14) . y
Co3 Cl2 2.450(2) . y
Co1 N1 2.009(4) . y
Co1 N4 2.000(4) . y
Co1 N7 2.010(4) . y
Co1 N10 2.004(4) . y
Co2 N2 1.895(4) . y
Co2 N5 1.914(4) . y
Co2 N8 1.901(4) . y
Co2 N11 1.915(4) . y
Co3 N3 2.023(4) . y
Co3 N6 2.022(4) . y
Co3 N9 2.000(4) . y
Co3 N12 2.018(4) . y
N1 C1 1.360(6) . ?
N1 C5 1.369(6) . ?
N2 C5 1.366(6) . ?
N2 C6 1.369(6) . ?
N3 C10 1.349(7) . ?
N3 C6 1.367(6) . ?
N4 C15 1.349(6) . ?
N4 C11 1.361(7) . ?
N5 C16 1.371(6) . ?
N5 C15 1.378(7) . ?
N6 C20 1.357(6) . ?
N6 C16 1.371(7) . ?
N7 C25 1.352(6) . ?
N7 C21 1.359(6) . ?
N8 C26 1.362(6) . ?
N8 C25 1.367(6) . ?
N9 C26 1.358(7) . ?
N9 C30 1.358(7) . ?
N10 C31 1.348(6) . ?
N10 C35 1.352(6) . ?
N11 C35 1.363(6) . ?
N11 C36 1.376(6) . ?
N12 C40 1.350(7) . ?
N12 C36 1.355(6) . ?
C1 C2 1.359(8) . ?
C2 C3 1.386(8) . ?
C3 C4 1.359(8) . ?
C4 C5 1.406(6) . ?
C6 C7 1.411(7) . ?
C7 C8 1.362(8) . ?
C8 C9 1.376(10) . ?
C9 C10 1.364(9) . ?
C11 C12 1.376(10) . ?
C12 C13 1.363(10) . ?
C13 C14 1.374(9) . ?
C14 C15 1.406(7) . ?
C16 C17 1.390(8) . ?
C17 C18 1.363(8) . ?
C18 C19 1.377(10) . ?
C19 C20 1.363(9) . ?
C21 C22 1.374(8) . ?
C22 C23 1.379(9) . ?
C23 C24 1.358(8) . ?
C24 C25 1.412(7) . ?
C26 C27 1.417(8) . ?
C27 C28 1.358(11) . ?
C28 C29 1.396(12) . ?
C29 C30 1.356(10) . ?
C31 C32 1.369(9) . ?
C32 C33 1.370(9) . ?
C33 C34 1.371(8) . ?
C34 C35 1.418(7) . ?
C36 C37 1.405(7) . ?
C37 C38 1.370(8) . ?
C38 C39 1.378(10) . ?
C39 C40 1.356(10) . ?
C41 C42 1.36(2) . ?
C41 C46 1.39(2) . ?
C42 C43 1.306(14) . ?
C43 C44 1.258(13) . ?
C44 C45 1.328(13) . ?
C45 C46 1.332(15) . ?
